data_7211855
loop_
_publ_author_name
'Hao, Zheng-Ming'
'Wang, Jun'
'Zhang, Xian-Ming'

_publ_section_title
;
 Red phosphorescent cuprous halide/pseudohalide coordination polymers with
 pyrimidine-2-thionates as Co-ligands
;
_journal_issue 4
_journal_name_full CrystEngComm
_journal_page_first 1103
_journal_paper_doi 10.1039/b915615a
_journal_volume 12
_journal_year 2010
_chemical_formula_sum 'C8 H6 Cu3 I N4 S2'
_chemical_formula_weight 539.81
_chemical_name_systematic
;
?
;
_space_group_IT_number 14
_symmetry_cell_setting monoclinic
_symmetry_space_group_name_Hall '-P 2yn'
_symmetry_space_group_name_H-M 'P 1 21/n 1'
_atom_sites_solution_hydrogens geom
_atom_sites_solution_primary direct
_atom_sites_solution_secondary difmap
_audit_creation_method SHELXL-97
_cell_angle_alpha 90.00
_cell_angle_beta 95.702(3)
_cell_angle_gamma 90.00
_cell_formula_units_Z 4
_cell_length_a 10.4687(16)
_cell_length_b 7.7318(12)
_cell_length_c 15.289(2)
_cell_measurement_temperature 293(2)
_cell_volume 1231.4(3)
_computing_cell_refinement 'SMART (Bruker, 2001)'
_computing_data_collection 'SMART (Bruker, 2001)'
_computing_data_reduction 'SAINT (Bruker, 2001)'
_computing_molecular_graphics 'ORTEP-II (Johnson, 1976)'
_computing_publication_material 'SHELXL-97 (Sheldrick, 1997)'
_computing_structure_refinement 'SHELXL-97 (Sheldrick, 1997)'
_computing_structure_solution 'SHELXS-97 (Sheldrick, 1990)'
_diffrn_ambient_temperature 293(2)
_diffrn_measured_fraction_theta_full 0.985
_diffrn_measured_fraction_theta_max 0.913
_diffrn_measurement_device_type 'Bruker APEX area-detector diffractometer'
_diffrn_measurement_method '\f and \w scan'
_diffrn_radiation_monochromator graphite
_diffrn_radiation_source 'fine-focus sealed tube'
_diffrn_radiation_type MoK\a
_diffrn_radiation_wavelength 0.71073
_diffrn_reflns_av_R_equivalents 0.0395
_diffrn_reflns_av_sigmaI/netI 0.0661
_diffrn_reflns_limit_h_max 14
_diffrn_reflns_limit_h_min -10
_diffrn_reflns_limit_k_max 10
_diffrn_reflns_limit_k_min -10
_diffrn_reflns_limit_l_max 20
_diffrn_reflns_limit_l_min -12
_diffrn_reflns_number 6039
_diffrn_reflns_theta_full 25.00
_diffrn_reflns_theta_max 28.48
_diffrn_reflns_theta_min 2.48
_exptl_absorpt_coefficient_mu 7.961
_exptl_absorpt_correction_T_max 0.8570
_exptl_absorpt_correction_T_min 0.3283
_exptl_absorpt_correction_type empirical
_exptl_absorpt_process_details 'SADABS, Sheldrick 1997'
_exptl_crystal_colour yellow
_exptl_crystal_density_diffrn 2.912
_exptl_crystal_density_method 'not measured'
_exptl_crystal_description needle
_exptl_crystal_F_000 1016
_exptl_crystal_size_max 0.18
_exptl_crystal_size_mid 0.04
_exptl_crystal_size_min 0.02
_refine_diff_density_max 1.472
_refine_diff_density_min -0.917
_refine_diff_density_rms 0.214
_refine_ls_extinction_method none
_refine_ls_goodness_of_fit_ref 1.123
_refine_ls_hydrogen_treatment constr
_refine_ls_matrix_type full
_refine_ls_number_parameters 163
_refine_ls_number_reflns 2835
_refine_ls_number_restraints 0
_refine_ls_restrained_S_all 1.123
_refine_ls_R_factor_all 0.0833
_refine_ls_R_factor_gt 0.0572
_refine_ls_shift/su_max 0.000
_refine_ls_shift/su_mean 0.000
_refine_ls_structure_factor_coef Fsqd
_refine_ls_weighting_details 'calc w=1/[\s^2^(Fo^2^)+(0.0402P)^2^+0.6850P] where P=(Fo^2^+2Fc^2^)/3'
_refine_ls_weighting_scheme calc
_refine_ls_wR_factor_gt 0.1010
_refine_ls_wR_factor_ref 0.1147
_reflns_number_gt 2125
_reflns_number_total 2835
_reflns_threshold_expression >2sigma(I)
_cod_data_source_file b915615a.txt
_cod_data_source_block 3
_cod_depositor_comments
;
The following automatic conversions were performed:

'_exptl_absorpt_correction_type' value 'Empirical' changed to
'empirical' according to
/home/saulius/struct/CIF-dictionaries/cif_core.dic dictionary named
'cif_core.dic' version 2.4.2 from 2011-04-26.

Automatic conversion script
Id: cif_fix_values 1891 2012-01-12 08:04:46Z andrius 
;
_cod_original_sg_symbol_H-M P2(1)/n
_cod_database_code 7211855

loop_
_symmetry_equiv_pos_as_xyz
'x, y, z'
'-x+1/2, y+1/2, -z+1/2'
'-x, -y, -z'
'x-1/2, -y-1/2, z-1/2'

loop_
_atom_site_label
_atom_site_type_symbol
_atom_site_fract_x
_atom_site_fract_y
_atom_site_fract_z
_atom_site_U_iso_or_equiv
_atom_site_adp_type
_atom_site_occupancy
_atom_site_symmetry_multiplicity
_atom_site_calc_flag
_atom_site_refinement_flags
I1 I 0.46578(5) 0.23069(7) 0.40480(4) 0.03390(18) Uani 1 1 d .
Cu1 Cu 0.70043(10) 0.25959(13) 0.36198(6) 0.0295(3) Uani 1 1 d .
Cu2 Cu 0.86175(10) -0.04336(13) 0.35605(7) 0.0331(3) Uani 1 1 d .
Cu3 Cu 0.63207(9) -0.03640(13) 0.43226(7) 0.0338(3) Uani 1 1 d .
S1 S 0.83087(17) 0.0003(2) 0.49777(12) 0.0191(4) Uani 1 1 d .
S2 S 0.73388(17) 0.2314(2) 0.22271(12) 0.0220(4) Uani 1 1 d .
N1 N 0.8021(5) 0.3407(8) 0.4709(4) 0.0200(13) Uani 1 1 d .
N2 N 0.9368(6) 0.2527(8) 0.5977(4) 0.0257(15) Uani 1 1 d .
N3 N 0.9616(5) 0.1017(7) 0.2760(4) 0.0189(13) Uani 1 1 d .
N4 N 0.9556(6) 0.2927(8) 0.1534(4) 0.0237(14) Uani 1 1 d .
C1 C 0.8986(6) 0.2101(8) 0.2169(4) 0.0154(15) Uani 1 1 d .
C2 C 1.0807(7) 0.2698(10) 0.1531(6) 0.032(2) Uani 1 1 d .
H2A H 1.1222 0.3242 0.1096 0.038 Uiso 1 1 calc R
C3 C 1.1523(7) 0.1699(11) 0.2137(5) 0.0290(19) Uani 1 1 d .
H3A H 1.2409 0.1614 0.2140 0.035 Uiso 1 1 calc R
C4 C 1.0882(7) 0.0840(9) 0.2732(5) 0.0246(17) Uani 1 1 d .
H4A H 1.1336 0.0107 0.3133 0.030 Uiso 1 1 calc R
C5 C 0.8601(7) 0.2156(9) 0.5233(5) 0.0185(15) Uani 1 1 d .
C6 C 0.8143(7) 0.5070(10) 0.4973(6) 0.0304(19) Uani 1 1 d .
H6A H 0.7748 0.5945 0.4627 0.036 Uiso 1 1 calc R
C7 C 0.8862(7) 0.5482(10) 0.5765(5) 0.0298(19) Uani 1 1 d .
H7A H 0.8912 0.6614 0.5971 0.036 Uiso 1 1 calc R
C8 C 0.9486(7) 0.4173(9) 0.6225(5) 0.0276(18) Uani 1 1 d .
H8A H 1.0014 0.4440 0.6732 0.033 Uiso 1 1 calc R

loop_
_atom_site_aniso_label
_atom_site_aniso_U_11
_atom_site_aniso_U_22
_atom_site_aniso_U_33
_atom_site_aniso_U_23
_atom_site_aniso_U_13
_atom_site_aniso_U_12
I1 0.0242(3) 0.0382(3) 0.0399(3) 0.0069(3) 0.0061(2) 0.0070(2)
Cu1 0.0302(6) 0.0375(6) 0.0202(5) 0.0005(4) -0.0006(4) 0.0045(4)
Cu2 0.0456(7) 0.0307(6) 0.0249(6) -0.0038(4) 0.0126(5) -0.0132(5)
Cu3 0.0280(6) 0.0346(6) 0.0371(6) -0.0140(5) -0.0058(5) -0.0028(4)
S1 0.0209(9) 0.0187(9) 0.0170(9) -0.0007(7) -0.0015(7) -0.0024(7)
S2 0.0164(9) 0.0295(10) 0.0198(9) 0.0055(8) 0.0008(7) 0.0011(8)
N1 0.018(3) 0.026(3) 0.016(3) 0.006(3) 0.005(3) 0.005(3)
N2 0.029(4) 0.027(4) 0.019(3) 0.001(3) -0.009(3) -0.005(3)
N3 0.017(3) 0.021(3) 0.018(3) 0.001(3) -0.003(3) -0.002(2)
N4 0.024(3) 0.025(3) 0.024(3) 0.008(3) 0.011(3) 0.008(3)
C1 0.013(3) 0.015(3) 0.016(3) 0.001(3) -0.010(3) 0.002(3)
C2 0.027(4) 0.034(5) 0.037(5) 0.016(4) 0.018(4) 0.007(4)
C3 0.020(4) 0.048(5) 0.021(4) 0.012(4) 0.011(3) 0.005(4)
C4 0.024(4) 0.022(4) 0.026(4) 0.001(3) -0.005(3) 0.004(3)
C5 0.017(4) 0.025(4) 0.015(4) -0.002(3) 0.005(3) 0.003(3)
C6 0.035(5) 0.019(4) 0.039(5) 0.003(4) 0.011(4) 0.003(3)
C7 0.035(5) 0.017(4) 0.037(5) -0.010(4) 0.002(4) -0.003(3)
C8 0.029(4) 0.022(4) 0.031(5) -0.011(4) -0.002(4) -0.002(3)

loop_
_atom_type_symbol
_atom_type_description
_atom_type_scat_dispersion_real
_atom_type_scat_dispersion_imag
_atom_type_scat_source
C C 0.0033 0.0016 'International Tables Vol C Tables 4.2.6.8 and 6.1.1.4'
H H 0.0000 0.0000 'International Tables Vol C Tables 4.2.6.8 and 6.1.1.4'
N N 0.0061 0.0033 'International Tables Vol C Tables 4.2.6.8 and 6.1.1.4'
S S 0.1246 0.1234 'International Tables Vol C Tables 4.2.6.8 and 6.1.1.4'
Cu Cu 0.3201 1.2651 'International Tables Vol C Tables 4.2.6.8 and 6.1.1.4'
I I -0.4742 1.8119 'International Tables Vol C Tables 4.2.6.8 and 6.1.1.4'

loop_
_geom_angle_atom_site_label_1
_geom_angle_atom_site_label_2
_geom_angle_atom_site_label_3
_geom_angle
_geom_angle_site_symmetry_1
_geom_angle_site_symmetry_3
Cu1 I1 Cu3 59.88(3) . .
N1 Cu1 S2 135.92(18) . .
N1 Cu1 I1 104.79(17) . .
S2 Cu1 I1 118.50(6) . .
N1 Cu1 Cu3 94.37(18) . .
S2 Cu1 Cu3 112.38(7) . .
I1 Cu1 Cu3 61.80(3) . .
N1 Cu1 Cu2 90.93(17) . .
S2 Cu1 Cu2 74.95(6) . .
I1 Cu1 Cu2 120.29(4) . .
Cu3 Cu1 Cu2 59.80(4) . .
N3 Cu2 S1 129.16(17) . .
N3 Cu2 S2 109.17(17) . 2_645
S1 Cu2 S2 121.58(8) . 2_645
N3 Cu2 Cu3 139.79(17) . .
S1 Cu2 Cu3 51.59(5) . .
S2 Cu2 Cu3 83.33(6) 2_645 .
N3 Cu2 Cu1 84.75(17) . .
S1 Cu2 Cu1 73.03(6) . .
S2 Cu2 Cu1 113.95(6) 2_645 .
Cu3 Cu2 Cu1 55.84(4) . .
N4 Cu3 S1 135.85(19) 2_645 .
N4 Cu3 Cu1 115.18(19) 2_645 .
S1 Cu3 Cu1 78.21(6) . .
N4 Cu3 I1 98.91(18) 2_645 .
S1 Cu3 I1 121.89(6) . .
Cu1 Cu3 I1 58.33(3) . .
N4 Cu3 Cu2 94.14(18) 2_645 .
S1 Cu3 Cu2 51.96(6) . .
Cu1 Cu3 Cu2 64.36(4) . .
I1 Cu3 Cu2 121.37(5) . .
C5 S1 Cu3 111.0(2) . .
C5 S1 Cu2 108.8(2) . .
Cu3 S1 Cu2 76.45(7) . .
C1 S2 Cu1 108.2(2) . .
C1 S2 Cu2 115.3(2) . 2_655
Cu1 S2 Cu2 109.25(9) . 2_655
C6 N1 C5 118.5(6) . .
C6 N1 Cu1 125.3(5) . .
C5 N1 Cu1 116.1(5) . .
C8 N2 C5 118.1(6) . .
C4 N3 C1 117.4(6) . .
C4 N3 Cu2 122.3(5) . .
C1 N3 Cu2 119.9(5) . .
C2 N4 C1 116.7(6) . .
C2 N4 Cu3 118.2(5) . 2_655
C1 N4 Cu3 124.9(5) . 2_655
N4 C1 N3 123.5(6) . .
N4 C1 S2 120.2(5) . .
N3 C1 S2 116.3(5) . .
N4 C2 C3 123.2(7) . .
C4 C3 C2 117.1(7) . .
N3 C4 C3 121.9(7) . .
N2 C5 N1 122.4(6) . .
N2 C5 S1 118.0(5) . .
N1 C5 S1 119.5(5) . .
N1 C6 C7 120.2(7) . .
C8 C7 C6 117.9(7) . .
N2 C8 C7 122.5(7) . .

loop_
_geom_bond_atom_site_label_1
_geom_bond_atom_site_label_2
_geom_bond_distance
_geom_bond_site_symmetry_2
I1 Cu1 2.6139(12) .
I1 Cu3 2.7066(12) .
Cu1 N1 1.987(6) .
Cu1 S2 2.203(2) .
Cu1 Cu3 2.6565(15) .
Cu1 Cu2 2.8943(15) .
Cu2 N3 2.025(6) .
Cu2 S1 2.248(2) .
Cu2 S2 2.290(2) 2_645
Cu2 Cu3 2.7747(15) .
Cu3 N4 2.016(6) 2_645
Cu3 S1 2.2363(19) .
S1 C5 1.730(7) .
S2 C1 1.743(7) .
S2 Cu2 2.290(2) 2_655
N1 C6 1.350(9) .
N1 C5 1.360(9) .
N2 C8 1.330(9) .
N2 C5 1.357(8) .
N3 C4 1.337(9) .
N3 C1 1.355(8) .
N4 C2 1.322(9) .
N4 C1 1.350(9) .
N4 Cu3 2.016(6) 2_655
C2 C3 1.371(10) .
C3 C4 1.358(10) .
C6 C7 1.397(11) .
C7 C8 1.362(10) .
